data_7006788
loop_
_publ_author_name
'Brown, Michael D.'
'Levason, William'
'Reid, Gillian'
'Webster, Michael'

_publ_section_title
;
 Preparation, properties and structures of the first series of
 organometallic Pt(II) and Pt(IV) complexes with stibine co-ligands.
;
_journal_issue 13
_journal_name_full 'Dalton transactions (Cambridge, England : 2003)'
_journal_page_first 1667
_journal_page_last 1674
_journal_paper_doi 10.1039/b514019f
_journal_year 2006
_chemical_formula_moiety 'C30 H35 I Pt Sb2'
_chemical_formula_sum 'C30 H35 I Pt Sb2'
_chemical_formula_weight 961.07
_chemical_name_systematic
;
Iodotrimethyl(1,3-bis(diphenylstibino)propane)platinum(IV)
;
_space_group_IT_number 14
_symmetry_cell_setting monoclinic
_symmetry_Int_Tables_number 14
_symmetry_space_group_name_Hall '-P 2ybc'
_symmetry_space_group_name_H-M 'P 1 21/c 1'
_atom_sites_solution_hydrogens geom
_atom_sites_solution_primary direct
_atom_sites_solution_secondary difmap
_audit_creation_date 2005-07-01
_audit_creation_method 'SHELXL-97 hand edit'
_cell_angle_alpha 90.00
_cell_angle_beta 105.48(2)
_cell_angle_gamma 90.00
_cell_formula_units_Z 4
_cell_length_a 12.611(3)
_cell_length_b 12.557(5)
_cell_length_c 19.535(5)
_cell_measurement_reflns_used 7119
_cell_measurement_temperature 120(2)
_cell_measurement_theta_max 27.48
_cell_measurement_theta_min 2.91
_cell_volume 2981.3(16)
_computing_structure_refinement 'SHELXL-97 (Sheldrick, 1997)'
_computing_structure_solution 'SHELXS-97 (Sheldrick, 1997)'
_diffrn_ambient_temperature 120(2)
_diffrn_measured_fraction_theta_full 0.988
_diffrn_measured_fraction_theta_max 0.988
_diffrn_measurement_device_type 'area detector, Nonius Kappa ccd'
_diffrn_measurement_method '\f and \w scans'
_diffrn_radiation_monochromator graphite
_diffrn_radiation_source 'Nonius rotating anode'
_diffrn_radiation_type MoK\a
_diffrn_radiation_wavelength 0.71073
_diffrn_reflns_av_R_equivalents 0.1915
_diffrn_reflns_av_sigmaI/netI 0.1707
_diffrn_reflns_limit_h_max 16
_diffrn_reflns_limit_h_min -16
_diffrn_reflns_limit_k_max 15
_diffrn_reflns_limit_k_min -16
_diffrn_reflns_limit_l_max 25
_diffrn_reflns_limit_l_min -25
_diffrn_reflns_number 41792
_diffrn_reflns_theta_full 27.73
_diffrn_reflns_theta_max 27.73
_diffrn_reflns_theta_min 3.07
_diffrn_standards_decay_% 0
_diffrn_standards_number 0
_exptl_absorpt_coefficient_mu 7.532
_exptl_absorpt_correction_T_max 1.0000
_exptl_absorpt_correction_T_min 0.6050
_exptl_absorpt_correction_type multi-scan
_exptl_absorpt_process_details 'G.M. Sheldrick, (2003). SADABS. Version 2.10. Bruker AXS Inc.'
_exptl_crystal_colour yellow
_exptl_crystal_density_diffrn 2.141
_exptl_crystal_density_method 'not measured'
_exptl_crystal_description block
_exptl_crystal_F_000 1792
_exptl_crystal_size_max 0.12
_exptl_crystal_size_mid 0.08
_exptl_crystal_size_min 0.08
_refine_diff_density_max 1.442
_refine_diff_density_min -1.631
_refine_diff_density_rms 0.281
_refine_ls_extinction_method none
_refine_ls_goodness_of_fit_ref 0.987
_refine_ls_hydrogen_treatment noref
_refine_ls_matrix_type full
_refine_ls_number_parameters 307
_refine_ls_number_reflns 6924
_refine_ls_number_restraints 0
_refine_ls_restrained_S_all 0.987
_refine_ls_R_factor_all 0.1687
_refine_ls_R_factor_gt 0.0600
_refine_ls_shift/su_max 0.000
_refine_ls_shift/su_mean 0.000
_refine_ls_structure_factor_coef Fsqd
_refine_ls_weighting_details 'w=1/[\s^2^(Fo^2^)+(0.0416P)^2^+0.0000P] where P=(Fo^2^+2Fc^2^)/3'
_refine_ls_weighting_scheme calc
_refine_ls_wR_factor_gt 0.0968
_refine_ls_wR_factor_ref 0.1236
_reflns_number_gt 3570
_reflns_number_total 6924
_reflns_threshold_expression I>2sigma(I)
_cod_data_source_file b514019f.txt
_cod_data_source_block 05mdb009
_cod_original_cell_volume 2981.4(16)
_cod_original_sg_symbol_H-M 'P 21/c'
_cod_database_code 7006788

loop_
_symmetry_equiv_pos_as_xyz
'x, y, z'
'-x, y+1/2, -z+1/2'
'-x, -y, -z'
'x, -y-1/2, z-1/2'

loop_
_atom_site_label
_atom_site_type_symbol
_atom_site_fract_x
_atom_site_fract_y
_atom_site_fract_z
_atom_site_U_iso_or_equiv
_atom_site_adp_type
_atom_site_occupancy
_atom_site_symmetry_multiplicity
_atom_site_calc_flag
_atom_site_refinement_flags
_atom_site_disorder_assembly
_atom_site_disorder_group
Pt1 Pt 0.16156(4) 0.02955(4) 0.22136(2) 0.02695(14) Uani 1 1 d . . .
I1 I 0.30010(7) -0.13823(6) 0.21009(4) 0.0345(2) Uani 1 1 d . . .
Sb1 Sb 0.24052(6) 0.02211(7) 0.35871(4) 0.0291(2) Uani 1 1 d . . .
Sb2 Sb 0.32488(6) 0.15861(6) 0.21824(4) 0.0294(2) Uani 1 1 d . . .
C1 C 0.2362(9) -0.1211(10) 0.4154(6) 0.035(3) Uani 1 1 d . . .
C2 C 0.2035(9) -0.2172(10) 0.3801(6) 0.036(3) Uani 1 1 d . . .
H2 H 0.1791 -0.2202 0.3297 0.043 Uiso 1 1 calc R . .
C3 C 0.2076(9) -0.3067(10) 0.4205(7) 0.040(3) Uani 1 1 d . . .
H3 H 0.1900 -0.3733 0.3972 0.048 Uiso 1 1 calc R . .
C4 C 0.2360(9) -0.3040(12) 0.4934(8) 0.047(4) Uani 1 1 d . . .
H4 H 0.2346 -0.3674 0.5197 0.057 Uiso 1 1 calc R . .
C5 C 0.2666(11) -0.2093(12) 0.5280(7) 0.045(4) Uani 1 1 d . . .
H5 H 0.2879 -0.2066 0.5784 0.054 Uiso 1 1 calc R . .
C6 C 0.2662(9) -0.1185(11) 0.4890(6) 0.037(3) Uani 1 1 d . . .
H6 H 0.2867 -0.0526 0.5128 0.045 Uiso 1 1 calc R . .
C7 C 0.1597(9) 0.1228(10) 0.4161(6) 0.034(3) Uani 1 1 d . . .
C8 C 0.0757(12) 0.0880(13) 0.4386(8) 0.060(4) Uani 1 1 d . . .
H8 H 0.0594 0.0140 0.4361 0.072 Uiso 1 1 calc R . .
C9 C 0.0105(14) 0.1566(16) 0.4658(10) 0.087(6) Uani 1 1 d . . .
H9 H -0.0529 0.1302 0.4776 0.104 Uiso 1 1 calc R . .
C10 C 0.0372(11) 0.2603(13) 0.4754(7) 0.050(4) Uani 1 1 d . . .
H10 H -0.0049 0.3070 0.4961 0.061 Uiso 1 1 calc R . .
C11 C 0.1248(12) 0.2969(13) 0.4551(8) 0.062(4) Uani 1 1 d . . .
H11 H 0.1455 0.3697 0.4622 0.074 Uiso 1 1 calc R . .
C12 C 0.1845(11) 0.2290(11) 0.4241(7) 0.049(4) Uani 1 1 d . . .
H12 H 0.2438 0.2565 0.4081 0.059 Uiso 1 1 calc R . .
C13 C 0.4114(9) 0.0650(11) 0.4018(6) 0.040(3) Uani 1 1 d . . .
H13A H 0.4150 0.1399 0.4180 0.048 Uiso 1 1 calc R . .
H13B H 0.4427 0.0201 0.4440 0.048 Uiso 1 1 calc R . .
C14 C 0.4814(12) 0.0537(14) 0.3521(8) 0.069(5) Uani 1 1 d . . .
H14A H 0.5587 0.0467 0.3807 0.082 Uiso 1 1 calc R . .
H14B H 0.4611 -0.0137 0.3256 0.082 Uiso 1 1 calc R . .
C15 C 0.4764(9) 0.1390(11) 0.3006(6) 0.041(3) Uani 1 1 d . . .
H15A H 0.5362 0.1270 0.2773 0.049 Uiso 1 1 calc R . .
H15B H 0.4925 0.2069 0.3270 0.049 Uiso 1 1 calc R . .
C16 C 0.2967(10) 0.3236(10) 0.2233(7) 0.038(3) Uani 1 1 d . . .
C17 C 0.3430(14) 0.3835(11) 0.2836(9) 0.068(5) Uani 1 1 d . . .
H17 H 0.3898 0.3491 0.3238 0.082 Uiso 1 1 calc R . .
C18 C 0.3238(17) 0.4885(14) 0.2871(10) 0.086(7) Uani 1 1 d . . .
H18 H 0.3586 0.5283 0.3283 0.103 Uiso 1 1 calc R . .
C19 C 0.2497(14) 0.5389(13) 0.2273(12) 0.070(5) Uani 1 1 d . . .
H19 H 0.2309 0.6118 0.2300 0.084 Uiso 1 1 calc R . .
C20 C 0.2075(13) 0.4843(13) 0.1683(11) 0.072(5) Uani 1 1 d . . .
H20 H 0.1615 0.5188 0.1279 0.087 Uiso 1 1 calc R . .
C21 C 0.2309(12) 0.3747(12) 0.1656(9) 0.063(4) Uani 1 1 d . . .
H21 H 0.2006 0.3359 0.1231 0.075 Uiso 1 1 calc R . .
C22 C 0.3857(9) 0.1582(9) 0.1262(6) 0.029(3) Uani 1 1 d . . .
C23 C 0.4547(10) 0.2371(10) 0.1175(7) 0.039(3) Uani 1 1 d . . .
H23 H 0.4742 0.2926 0.1517 0.047 Uiso 1 1 calc R . .
C24 C 0.4972(9) 0.2363(10) 0.0577(7) 0.037(3) Uani 1 1 d . . .
H24 H 0.5461 0.2909 0.0518 0.045 Uiso 1 1 calc R . .
C25 C 0.4688(9) 0.1581(11) 0.0086(6) 0.037(3) Uani 1 1 d . . .
H25 H 0.4963 0.1577 -0.0322 0.045 Uiso 1 1 calc R . .
C26 C 0.3981(10) 0.0782(10) 0.0192(6) 0.038(3) Uani 1 1 d . . .
H26 H 0.3771 0.0228 -0.0148 0.046 Uiso 1 1 calc R . .
C27 C 0.3579(10) 0.0782(10) 0.0786(6) 0.038(3) Uani 1 1 d . . .
H27 H 0.3112 0.0224 0.0858 0.046 Uiso 1 1 calc R . .
C28 C 0.0913(10) 0.0308(11) 0.1107(6) 0.048(4) Uani 1 1 d . . .
H28A H 0.1252 -0.0251 0.0886 0.072 Uiso 1 1 calc R . .
H28B H 0.1040 0.1003 0.0915 0.072 Uiso 1 1 calc R . .
H28C H 0.0120 0.0178 0.1006 0.072 Uiso 1 1 calc R . .
C29 C 0.0308(9) -0.0730(11) 0.2229(6) 0.041(3) Uani 1 1 d . . .
H29A H 0.0540 -0.1469 0.2202 0.061 Uiso 1 1 calc R . .
H29B H -0.0320 -0.0573 0.1823 0.061 Uiso 1 1 calc R . .
H29C H 0.0093 -0.0624 0.2671 0.061 Uiso 1 1 calc R . .
C30 C 0.0590(10) 0.1552(11) 0.2286(6) 0.046(4) Uani 1 1 d . . .
H30A H 0.0986 0.2225 0.2292 0.069 Uiso 1 1 calc R . .
H30B H 0.0356 0.1485 0.2724 0.069 Uiso 1 1 calc R . .
H30C H -0.0057 0.1542 0.1875 0.069 Uiso 1 1 calc R . .

loop_
_atom_site_aniso_label
_atom_site_aniso_U_11
_atom_site_aniso_U_22
_atom_site_aniso_U_33
_atom_site_aniso_U_23
_atom_site_aniso_U_13
_atom_site_aniso_U_12
Pt1 0.0271(3) 0.0260(3) 0.0275(2) 0.0015(2) 0.0068(2) 0.0008(2)
I1 0.0435(5) 0.0261(5) 0.0356(4) -0.0006(4) 0.0134(4) 0.0055(4)
Sb1 0.0307(4) 0.0307(5) 0.0260(4) 0.0002(4) 0.0079(4) 0.0013(4)
Sb2 0.0325(5) 0.0238(5) 0.0325(5) -0.0001(4) 0.0094(4) -0.0031(4)
C1 0.027(7) 0.046(9) 0.038(8) 0.004(6) 0.019(6) 0.001(6)
C2 0.039(7) 0.036(9) 0.033(7) 0.023(6) 0.009(6) 0.011(6)
C3 0.032(7) 0.030(8) 0.062(9) 0.012(7) 0.020(7) 0.001(6)
C4 0.027(7) 0.053(11) 0.065(10) 0.039(8) 0.019(7) 0.019(7)
C5 0.062(9) 0.049(10) 0.027(7) 0.020(7) 0.018(7) 0.004(8)
C6 0.035(7) 0.044(9) 0.037(8) -0.003(6) 0.016(6) 0.000(6)
C7 0.032(7) 0.037(9) 0.035(7) 0.009(6) 0.017(6) 0.000(6)
C8 0.063(10) 0.046(10) 0.079(11) -0.013(9) 0.032(9) 0.002(8)
C9 0.077(12) 0.090(16) 0.111(15) -0.023(13) 0.057(12) -0.028(12)
C10 0.043(9) 0.061(12) 0.050(9) -0.014(8) 0.017(7) 0.006(8)
C11 0.056(10) 0.056(11) 0.075(11) -0.036(9) 0.021(9) 0.001(8)
C12 0.053(9) 0.033(9) 0.064(10) -0.002(7) 0.020(8) -0.002(7)
C13 0.037(7) 0.045(9) 0.031(7) 0.005(6) 0.000(6) 0.002(6)
C14 0.058(10) 0.079(13) 0.059(10) 0.006(9) -0.001(8) -0.015(9)
C15 0.027(7) 0.049(9) 0.041(8) -0.004(7) -0.001(6) -0.010(6)
C16 0.040(7) 0.028(8) 0.053(9) -0.011(7) 0.023(7) -0.014(6)
C17 0.103(13) 0.021(9) 0.083(12) -0.024(8) 0.029(10) -0.002(9)
C18 0.135(18) 0.057(13) 0.094(14) -0.057(11) 0.082(14) -0.046(12)
C19 0.064(11) 0.033(10) 0.134(17) -0.008(12) 0.060(12) -0.006(9)
C20 0.061(11) 0.040(11) 0.115(16) 0.024(11) 0.021(11) 0.017(9)
C21 0.053(10) 0.033(10) 0.094(13) 0.010(9) 0.005(9) 0.001(8)
C22 0.038(7) 0.009(6) 0.039(7) -0.001(6) 0.012(6) 0.002(6)
C23 0.047(8) 0.026(8) 0.042(8) -0.002(6) 0.007(7) -0.017(6)
C24 0.028(7) 0.031(8) 0.046(8) 0.017(7) 0.001(6) -0.006(6)
C25 0.033(7) 0.045(9) 0.033(7) 0.005(7) 0.005(6) 0.002(7)
C26 0.049(8) 0.036(9) 0.026(7) -0.014(6) 0.004(6) -0.002(7)
C27 0.051(8) 0.025(8) 0.047(8) 0.002(6) 0.027(7) -0.008(6)
C28 0.040(8) 0.055(10) 0.047(8) 0.011(8) 0.006(7) -0.001(7)
C29 0.039(7) 0.050(9) 0.029(7) 0.006(6) 0.003(6) -0.009(7)
C30 0.054(9) 0.053(10) 0.035(7) 0.012(7) 0.016(7) 0.004(8)

loop_
_atom_type_symbol
_atom_type_description
_atom_type_scat_dispersion_real
_atom_type_scat_dispersion_imag
_atom_type_scat_source
C C 0.0033 0.0016 'International Tables Vol C Tables 4.2.6.8 and 6.1.1.4'
H H 0.0000 0.0000 'International Tables Vol C Tables 4.2.6.8 and 6.1.1.4'
Sb Sb -0.5866 1.5461 'International Tables Vol C Tables 4.2.6.8 and 6.1.1.4'
I I -0.4742 1.8119 'International Tables Vol C Tables 4.2.6.8 and 6.1.1.4'
Pt Pt -1.7033 8.3905 'International Tables Vol C Tables 4.2.6.8 and 6.1.1.4'

loop_
_geom_angle_atom_site_label_1
_geom_angle_atom_site_label_2
_geom_angle_atom_site_label_3
_geom_angle
_geom_angle_site_symmetry_1
_geom_angle_site_symmetry_3
_geom_angle_publ_flag
C30 Pt1 C29 87.7(5) . . ?
C30 Pt1 C28 88.0(5) . . ?
C29 Pt1 C28 84.4(5) . . ?
C30 Pt1 Sb1 91.8(3) . . ?
C29 Pt1 Sb1 92.8(3) . . ?
C28 Pt1 Sb1 177.2(3) . . ?
C30 Pt1 Sb2 92.2(4) . . ?
C29 Pt1 Sb2 179.5(3) . . ?
C28 Pt1 Sb2 95.1(3) . . ?
Sb1 Pt1 Sb2 87.68(3) . . ?
C30 Pt1 I1 179.2(3) . . ?
C29 Pt1 I1 92.8(4) . . ?
C28 Pt1 I1 91.5(4) . . ?
Sb1 Pt1 I1 88.79(3) . . ?
Sb2 Pt1 I1 87.29(4) . . ?
C1 Sb1 C7 98.4(4) . . ?
C1 Sb1 C13 99.8(5) . . ?
C7 Sb1 C13 102.4(5) . . ?
C1 Sb1 Pt1 120.8(3) . . ?
C7 Sb1 Pt1 114.7(3) . . ?
C13 Sb1 Pt1 117.4(3) . . ?
C16 Sb2 C22 98.3(4) . . ?
C16 Sb2 C15 101.8(5) . . ?
C22 Sb2 C15 100.5(4) . . ?
C16 Sb2 Pt1 117.4(3) . . ?
C22 Sb2 Pt1 118.5(3) . . ?
C15 Sb2 Pt1 117.0(3) . . ?
C6 C1 C2 119.7(11) . . ?
C6 C1 Sb1 118.9(10) . . ?
C2 C1 Sb1 121.4(9) . . ?
C3 C2 C1 117.7(12) . . ?
C3 C2 H2 121.2 . . ?
C1 C2 H2 121.2 . . ?
C2 C3 C4 122.6(13) . . ?
C2 C3 H3 118.7 . . ?
C4 C3 H3 118.7 . . ?
C5 C4 C3 119.5(12) . . ?
C5 C4 H4 120.2 . . ?
C3 C4 H4 120.2 . . ?
C6 C5 C4 119.3(12) . . ?
C6 C5 H5 120.4 . . ?
C4 C5 H5 120.4 . . ?
C5 C6 C1 121.1(13) . . ?
C5 C6 H6 119.5 . . ?
C1 C6 H6 119.5 . . ?
C8 C7 C12 117.5(12) . . ?
C8 C7 Sb1 121.2(10) . . ?
C12 C7 Sb1 120.9(9) . . ?
C7 C8 C9 122.0(15) . . ?
C7 C8 H8 119.0 . . ?
C9 C8 H8 119.0 . . ?
C10 C9 C8 120.1(14) . . ?
C10 C9 H9 119.9 . . ?
C8 C9 H9 119.9 . . ?
C9 C10 C11 118.8(14) . . ?
C9 C10 H10 120.6 . . ?
C11 C10 H10 120.6 . . ?
C10 C11 C12 120.2(15) . . ?
C10 C11 H11 119.9 . . ?
C12 C11 H11 119.9 . . ?
C7 C12 C11 121.2(13) . . ?
C7 C12 H12 119.4 . . ?
C11 C12 H12 119.4 . . ?
C14 C13 Sb1 115.3(9) . . ?
C14 C13 H13A 108.5 . . ?
Sb1 C13 H13A 108.5 . . ?
C14 C13 H13B 108.5 . . ?
Sb1 C13 H13B 108.5 . . ?
H13A C13 H13B 107.5 . . ?
C15 C14 C13 117.3(14) . . ?
C15 C14 H14A 108.0 . . ?
C13 C14 H14A 108.0 . . ?
C15 C14 H14B 108.0 . . ?
C13 C14 H14B 108.0 . . ?
H14A C14 H14B 107.2 . . ?
C14 C15 Sb2 117.7(9) . . ?
C14 C15 H15A 107.9 . . ?
Sb2 C15 H15A 107.9 . . ?
C14 C15 H15B 107.9 . . ?
Sb2 C15 H15B 107.9 . . ?
H15A C15 H15B 107.2 . . ?
C21 C16 C17 118.1(13) . . ?
C21 C16 Sb2 119.7(10) . . ?
C17 C16 Sb2 122.3(11) . . ?
C18 C17 C16 122.2(17) . . ?
C18 C17 H17 118.9 . . ?
C16 C17 H17 118.9 . . ?
C17 C18 C19 118.6(16) . . ?
C17 C18 H18 120.7 . . ?
C19 C18 H18 120.7 . . ?
C20 C19 C18 120.2(16) . . ?
C20 C19 H19 119.9 . . ?
C18 C19 H19 119.9 . . ?
C19 C20 C21 119.9(17) . . ?
C19 C20 H20 120.1 . . ?
C21 C20 H20 120.1 . . ?
C16 C21 C20 120.9(16) . . ?
C16 C21 H21 119.6 . . ?
C20 C21 H21 119.6 . . ?
C27 C22 C23 121.0(11) . . ?
C27 C22 Sb2 119.7(8) . . ?
C23 C22 Sb2 119.2(9) . . ?
C22 C23 C24 119.6(11) . . ?
C22 C23 H23 120.2 . . ?
C24 C23 H23 120.2 . . ?
C25 C24 C23 120.4(11) . . ?
C25 C24 H24 119.8 . . ?
C23 C24 H24 119.8 . . ?
C24 C25 C26 118.4(11) . . ?
C24 C25 H25 120.8 . . ?
C26 C25 H25 120.8 . . ?
C27 C26 C25 121.1(12) . . ?
C27 C26 H26 119.4 . . ?
C25 C26 H26 119.4 . . ?
C22 C27 C26 119.4(11) . . ?
C22 C27 H27 120.3 . . ?
C26 C27 H27 120.3 . . ?
Pt1 C28 H28A 109.5 . . ?
Pt1 C28 H28B 109.5 . . ?
H28A C28 H28B 109.5 . . ?
Pt1 C28 H28C 109.5 . . ?
H28A C28 H28C 109.5 . . ?
H28B C28 H28C 109.5 . . ?
Pt1 C29 H29A 109.5 . . ?
Pt1 C29 H29B 109.5 . . ?
H29A C29 H29B 109.5 . . ?
Pt1 C29 H29C 109.5 . . ?
H29A C29 H29C 109.5 . . ?
H29B C29 H29C 109.5 . . ?
Pt1 C30 H30A 109.5 . . ?
Pt1 C30 H30B 109.5 . . ?
H30A C30 H30B 109.5 . . ?
Pt1 C30 H30C 109.5 . . ?
H30A C30 H30C 109.5 . . ?
H30B C30 H30C 109.5 . . ?

loop_
_geom_bond_atom_site_label_1
_geom_bond_atom_site_label_2
_geom_bond_distance
_geom_bond_site_symmetry_2
_geom_bond_publ_flag
Pt1 C30 2.069(13) . ?
Pt1 C29 2.098(11) . ?
Pt1 C28 2.106(12) . ?
Pt1 Sb1 2.6025(11) . ?
Pt1 Sb2 2.6342(11) . ?
Pt1 I1 2.7830(11) . ?
Sb1 C1 2.120(12) . ?
Sb1 C7 2.122(12) . ?
Sb1 C13 2.162(12) . ?
Sb2 C16 2.109(13) . ?
Sb2 C22 2.136(11) . ?
Sb2 C15 2.159(11) . ?
C1 C6 1.387(15) . ?
C1 C2 1.396(17) . ?
C2 C3 1.366(16) . ?
C2 H2 0.9500 . ?
C3 C4 1.374(17) . ?
C3 H3 0.9500 . ?
C4 C5 1.372(18) . ?
C4 H4 0.9500 . ?
C5 C6 1.371(16) . ?
C5 H5 0.9500 . ?
C6 H6 0.9500 . ?
C7 C8 1.325(16) . ?
C7 C12 1.370(17) . ?
C8 C9 1.39(2) . ?
C8 H8 0.9500 . ?
C9 C10 1.35(2) . ?
C9 H9 0.9500 . ?
C10 C11 1.351(18) . ?
C10 H10 0.9500 . ?
C11 C12 1.379(17) . ?
C11 H11 0.9500 . ?
C12 H12 0.9500 . ?
C13 C14 1.482(17) . ?
C13 H13A 0.9900 . ?
C13 H13B 0.9900 . ?
C14 C15 1.459(18) . ?
C14 H14A 0.9900 . ?
C14 H14B 0.9900 . ?
C15 H15A 0.9900 . ?
C15 H15B 0.9900 . ?
C16 C21 1.368(18) . ?
C16 C17 1.388(18) . ?
C17 C18 1.35(2) . ?
C17 H17 0.9500 . ?
C18 C19 1.43(2) . ?
C18 H18 0.9500 . ?
C19 C20 1.32(2) . ?
C19 H19 0.9500 . ?
C20 C21 1.412(19) . ?
C20 H20 0.9500 . ?
C21 H21 0.9500 . ?
C22 C27 1.349(15) . ?
C22 C23 1.359(15) . ?
C23 C24 1.411(15) . ?
C23 H23 0.9500 . ?
C24 C25 1.351(16) . ?
C24 H24 0.9500 . ?
C25 C26 1.395(17) . ?
C25 H25 0.9500 . ?
C26 C27 1.384(15) . ?
C26 H26 0.9500 . ?
C27 H27 0.9500 . ?
C28 H28A 0.9800 . ?
C28 H28B 0.9800 . ?
C28 H28C 0.9800 . ?
C29 H29A 0.9800 . ?
C29 H29B 0.9800 . ?
C29 H29C 0.9800 . ?
C30 H30A 0.9800 . ?
C30 H30B 0.9800 . ?
C30 H30C 0.9800 . ?
